data_2236284
loop_
_publ_author_name
'Lough, Alan J.'
'Jack, Kelsey'
'Tam, William'

_publ_section_title
;
 Tetra-<i>tert</i>-butyl
 13,14-dioxapentacyclo[8.2.1.1^4,7^.0^2,9^.0^3,8^]tetradeca-5,11-diene-5,6,11,12-tetracarboxylate
;
_journal_coeditor_code HB6953
_journal_issue 10
_journal_name_full 'Acta Crystallographica Section E'
_journal_page_first o2962
_journal_paper_doi 10.1107/S1600536812039220
_journal_volume 68
_journal_year 2012
_chemical_formula_iupac 'C32 H44 O10'
_chemical_formula_moiety 'C32 H44 O10'
_chemical_formula_sum 'C32 H44 O10'
_chemical_formula_weight 588.67
_chemical_name_systematic
;
Tetra-<i>tert</i>-butyl
13,14-dioxapentacyclo[8.2.1.1^4,7^.0^2,9^.0^3,8^]tetradeca-
5,11-diene-5,6,11,12-tetracarboxylate
;
_space_group_IT_number 2
_symmetry_cell_setting triclinic
_symmetry_space_group_name_Hall '-P 1'
_symmetry_space_group_name_H-M 'P -1'
_atom_sites_solution_hydrogens geom
_atom_sites_solution_primary direct
_atom_sites_solution_secondary difmap
_cell_angle_alpha 99.926(4)
_cell_angle_beta 98.545(4)
_cell_angle_gamma 100.462(4)
_cell_formula_units_Z 1
_cell_length_a 5.8376(10)
_cell_length_b 9.4895(17)
_cell_length_c 14.924(3)
_cell_measurement_reflns_used 4249
_cell_measurement_temperature 150(2)
_cell_measurement_theta_max 27.52
_cell_measurement_theta_min 2.23
_cell_volume 786.9(3)
_computing_cell_refinement 'SAINT (Bruker, 2007)'
_computing_data_collection 'APEX2 (Bruker, 2007)'
_computing_data_reduction 'SAINT (Bruker, 2007)'
_computing_molecular_graphics 'PLATON (Spek, 2009)'
_computing_publication_material 'SHELXTL (Sheldrick, 2008)'
_computing_structure_refinement 'SHELXL97 (Sheldrick, 2008)'
_computing_structure_solution 'SHELXS97 (Sheldrick, 2008)'
_diffrn_ambient_temperature 150(2)
_diffrn_measured_fraction_theta_full 0.990
_diffrn_measured_fraction_theta_max 0.977
_diffrn_measurement_device_type 'Bruker Kappa APEX DUO CCD'
_diffrn_measurement_method '\f and \w scans'
_diffrn_radiation_monochromator 'Bruker Triumph'
_diffrn_radiation_source 'fine-focus sealed tube'
_diffrn_radiation_type MoK\a
_diffrn_radiation_wavelength 0.71073
_diffrn_reflns_av_R_equivalents 0.0145
_diffrn_reflns_av_sigmaI/netI 0.0239
_diffrn_reflns_limit_h_max 4
_diffrn_reflns_limit_h_min -7
_diffrn_reflns_limit_k_max 12
_diffrn_reflns_limit_k_min -12
_diffrn_reflns_limit_l_max 18
_diffrn_reflns_limit_l_min -19
_diffrn_reflns_number 6490
_diffrn_reflns_theta_full 25.00
_diffrn_reflns_theta_max 27.54
_diffrn_reflns_theta_min 1.41
_exptl_absorpt_coefficient_mu 0.092
_exptl_absorpt_correction_T_max 0.7456
_exptl_absorpt_correction_T_min 0.6975
_exptl_absorpt_correction_type multi-scan
_exptl_absorpt_process_details '(SADABS; Bruker, 2007)'
_exptl_crystal_colour colourless
_exptl_crystal_density_diffrn 1.242
_exptl_crystal_density_method 'not measured'
_exptl_crystal_description block
_exptl_crystal_F_000 316
_exptl_crystal_size_max 0.45
_exptl_crystal_size_mid 0.25
_exptl_crystal_size_min 0.15
_refine_diff_density_max 0.327
_refine_diff_density_min -0.211
_refine_ls_extinction_method none
_refine_ls_goodness_of_fit_ref 1.036
_refine_ls_hydrogen_treatment constr
_refine_ls_matrix_type full
_refine_ls_number_parameters 196
_refine_ls_number_reflns 3559
_refine_ls_number_restraints 0
_refine_ls_restrained_S_all 1.036
_refine_ls_R_factor_all 0.0481
_refine_ls_R_factor_gt 0.0399
_refine_ls_shift/su_max 0.001
_refine_ls_shift/su_mean 0.000
_refine_ls_structure_factor_coef Fsqd
_refine_ls_weighting_details 'calc w=1/[\s^2^(Fo^2^)+(0.0475P)^2^+0.3125P] where P=(Fo^2^+2Fc^2^)/3'
_refine_ls_weighting_scheme calc
_refine_ls_wR_factor_gt 0.0977
_refine_ls_wR_factor_ref 0.1037
_reflns_number_gt 3024
_reflns_number_total 3559
_reflns_threshold_expression I>2\s(I)
_cod_data_source_file hb6953.cif
_cod_data_source_block I
_cod_original_cell_volume 786.9(2)
_cod_database_code 2236284
_cod_database_fobs_code 2236284

loop_
_symmetry_equiv_pos_as_xyz
'x, y, z'
'-x, -y, -z'

loop_
_atom_site_type_symbol
_atom_site_label
_atom_site_fract_x
_atom_site_fract_y
_atom_site_fract_z
_atom_site_U_iso_or_equiv
_atom_site_adp_type
_atom_site_calc_flag
_atom_site_refinement_flags
_atom_site_occupancy
_atom_site_symmetry_multiplicity
O O1 0.22773(14) 0.65121(9) 0.02699(6) 0.01803(19) Uani d . 1 1
O O2 0.35940(19) 0.52069(10) 0.29004(7) 0.0282(2) Uani d . 1 1
O O3 0.26592(16) 0.74251(10) 0.32725(6) 0.0217(2) Uani d . 1 1
O O4 0.68115(18) 0.95566(11) 0.29352(7) 0.0298(2) Uani d . 1 1
O O5 0.80759(16) 0.97519(9) 0.15871(6) 0.0207(2) Uani d . 1 1
C C1 0.3636(2) 0.67330(13) 0.18207(8) 0.0174(2) Uani d . 1 1
C C2 0.2523(2) 0.55902(13) 0.09395(8) 0.0165(2) Uani d . 1 1
H H2A 0.1029 0.4910 0.0973 0.020 Uiso calc R 1 1
C C3 0.4520(2) 0.48426(13) 0.06656(8) 0.0154(2) Uani d . 1 1
H H3 0.5361 0.4416 0.1152 0.018 Uiso calc R 1 1
C C4 0.6083(2) 0.61021(12) 0.03288(8) 0.0146(2) Uani d . 1 1
H H4 0.7801 0.6364 0.0622 0.018 Uiso calc R 1 1
C C5 0.4701(2) 0.73280(13) 0.05005(8) 0.0164(2) Uani d . 1 1
H H5A 0.5070 0.8137 0.0160 0.020 Uiso calc R 1 1
C C6 0.5012(2) 0.78123(13) 0.15483(8) 0.0167(2) Uani d . 1 1
C C7 0.3337(2) 0.63815(13) 0.27330(8) 0.0180(2) Uani d . 1 1
C C8 0.2067(2) 0.72280(14) 0.41859(8) 0.0211(3) Uani d . 1 1
C C9 0.4200(3) 0.69922(18) 0.48118(10) 0.0332(3) Uani d . 1 1
H H9A 0.5579 0.7767 0.4830 0.050 Uiso calc R 1 1
H H9B 0.4535 0.6038 0.4572 0.050 Uiso calc R 1 1
H H9C 0.3865 0.7020 0.5438 0.050 Uiso calc R 1 1
C C10 0.1460(3) 0.86826(18) 0.45469(11) 0.0375(4) Uani d . 1 1
H H10A 0.0047 0.8794 0.4143 0.056 Uiso calc R 1 1
H H10B 0.2793 0.9481 0.4555 0.056 Uiso calc R 1 1
H H10C 0.1146 0.8712 0.5176 0.056 Uiso calc R 1 1
C C11 -0.0074(3) 0.59823(18) 0.40294(11) 0.0347(3) Uani d . 1 1
H H11A -0.1297 0.6103 0.3540 0.052 Uiso calc R 1 1
H H11B -0.0703 0.5989 0.4603 0.052 Uiso calc R 1 1
H H11C 0.0392 0.5049 0.3844 0.052 Uiso calc R 1 1
C C12 0.6722(2) 0.91271(13) 0.21227(8) 0.0169(2) Uani d . 1 1
C C13 0.9780(2) 1.11711(14) 0.19571(9) 0.0212(3) Uani d . 1 1
C C14 0.8388(3) 1.23483(16) 0.21650(13) 0.0371(4) Uani d . 1 1
H H14A 0.7595 1.2190 0.2685 0.056 Uiso calc R 1 1
H H14B 0.7199 1.2307 0.1618 0.056 Uiso calc R 1 1
H H14C 0.9469 1.3311 0.2327 0.056 Uiso calc R 1 1
C C15 1.1022(3) 1.13826(18) 0.11508(11) 0.0380(4) Uani d . 1 1
H H15A 0.9856 1.1420 0.0615 0.057 Uiso calc R 1 1
H H15B 1.1795 1.0563 0.0992 0.057 Uiso calc R 1 1
H H15C 1.2216 1.2301 0.1325 0.057 Uiso calc R 1 1
C C16 1.1550(3) 1.10905(18) 0.27928(11) 0.0344(4) Uani d . 1 1
H H16A 1.0756 1.1054 0.3325 0.052 Uiso calc R 1 1
H H16B 1.2846 1.1957 0.2937 0.052 Uiso calc R 1 1
H H16C 1.2190 1.0208 0.2655 0.052 Uiso calc R 1 1

loop_
_atom_site_aniso_label
_atom_site_aniso_U_11
_atom_site_aniso_U_22
_atom_site_aniso_U_33
_atom_site_aniso_U_12
_atom_site_aniso_U_13
_atom_site_aniso_U_23
O1 0.0147(4) 0.0190(4) 0.0187(4) 0.0016(3) 0.0010(3) 0.0033(3)
O2 0.0417(6) 0.0206(5) 0.0259(5) 0.0099(4) 0.0126(4) 0.0059(4)
O3 0.0300(5) 0.0195(4) 0.0184(4) 0.0067(4) 0.0118(4) 0.0039(3)
O4 0.0303(5) 0.0322(6) 0.0183(5) -0.0081(4) 0.0071(4) -0.0046(4)
O5 0.0246(5) 0.0151(4) 0.0186(4) -0.0039(3) 0.0061(3) 0.0003(3)
C1 0.0169(6) 0.0167(6) 0.0176(6) 0.0030(4) 0.0048(4) 0.0004(4)
C2 0.0154(6) 0.0167(6) 0.0158(6) -0.0001(4) 0.0041(4) 0.0018(4)
C3 0.0157(6) 0.0141(5) 0.0145(6) -0.0005(4) 0.0035(4) 0.0009(4)
C4 0.0137(5) 0.0144(6) 0.0139(5) -0.0002(4) 0.0029(4) 0.0009(4)
C5 0.0160(6) 0.0155(6) 0.0160(6) 0.0004(4) 0.0025(4) 0.0017(4)
C6 0.0169(6) 0.0159(6) 0.0166(6) 0.0036(4) 0.0045(4) 0.0005(4)
C7 0.0159(6) 0.0175(6) 0.0181(6) -0.0006(4) 0.0046(4) 0.0000(4)
C8 0.0267(7) 0.0247(7) 0.0144(6) 0.0071(5) 0.0088(5) 0.0045(5)
C9 0.0363(8) 0.0394(8) 0.0230(7) 0.0129(6) 0.0008(6) 0.0028(6)
C10 0.0595(11) 0.0365(9) 0.0257(8) 0.0253(8) 0.0185(7) 0.0062(6)
C11 0.0293(8) 0.0438(9) 0.0320(8) 0.0004(6) 0.0146(6) 0.0107(7)
C12 0.0168(6) 0.0155(6) 0.0179(6) 0.0024(4) 0.0043(4) 0.0022(4)
C13 0.0200(6) 0.0161(6) 0.0227(6) -0.0052(5) 0.0013(5) 0.0031(5)
C14 0.0375(9) 0.0171(7) 0.0513(10) 0.0022(6) 0.0024(7) 0.0016(6)
C15 0.0415(9) 0.0357(8) 0.0305(8) -0.0128(7) 0.0109(6) 0.0080(6)
C16 0.0213(7) 0.0430(9) 0.0339(8) -0.0044(6) -0.0031(6) 0.0137(7)

loop_
_atom_type_symbol
_atom_type_description
_atom_type_scat_dispersion_real
_atom_type_scat_dispersion_imag
_atom_type_scat_source
C C 0.0033 0.0016 'International Tables Vol C Tables 4.2.6.8 and 6.1.1.4'
H H 0.0000 0.0000 'International Tables Vol C Tables 4.2.6.8 and 6.1.1.4'
O O 0.0106 0.0060 'International Tables Vol C Tables 4.2.6.8 and 6.1.1.4'

loop_
_geom_angle_atom_site_label_1
_geom_angle_atom_site_label_2
_geom_angle_atom_site_label_3
_geom_angle_site_symmetry_1
_geom_angle_site_symmetry_3
_geom_angle
C5 O1 C2 . . 96.18(8)
C7 O3 C8 . . 120.96(10)
C12 O5 C13 . . 121.03(10)
C6 C1 C7 . . 134.31(11)
C6 C1 C2 . . 105.44(10)
C7 C1 C2 . . 119.46(10)
O1 C2 C1 . . 101.00(9)
O1 C2 C3 . . 102.44(9)
C1 C2 C3 . . 105.96(9)
O1 C2 H2A . . 115.2
C1 C2 H2A . . 115.2
C3 C2 H2A . . 115.2
C2 C3 C4 . 2_665 113.90(9)
C2 C3 C4 . . 100.76(9)
C4 C3 C4 2_665 . 90.45(9)
C2 C3 H3 . . 116.0
C4 C3 H3 2_665 . 116.0
C4 C3 H3 . . 116.0
C5 C4 C3 . 2_665 115.39(9)
C5 C4 C3 . . 101.01(9)
C3 C4 C3 2_665 . 89.55(9)
C5 C4 H4 . . 115.7
C3 C4 H4 2_665 . 115.7
C3 C4 H4 . . 115.7
O1 C5 C6 . . 101.33(9)
O1 C5 C4 . . 101.79(9)
C6 C5 C4 . . 106.44(9)
O1 C5 H5A . . 115.2
C6 C5 H5A . . 115.2
C4 C5 H5A . . 115.2
C1 C6 C12 . . 129.04(11)
C1 C6 C5 . . 105.29(10)
C12 C6 C5 . . 125.30(11)
O2 C7 O3 . . 126.77(12)
O2 C7 C1 . . 120.41(11)
O3 C7 C1 . . 112.71(10)
O3 C8 C11 . . 108.87(10)
O3 C8 C10 . . 101.91(10)
C11 C8 C10 . . 111.03(12)
O3 C8 C9 . . 110.50(11)
C11 C8 C9 . . 112.93(12)
C10 C8 C9 . . 111.03(12)
C8 C9 H9A . . 109.5
C8 C9 H9B . . 109.5
H9A C9 H9B . . 109.5
C8 C9 H9C . . 109.5
H9A C9 H9C . . 109.5
H9B C9 H9C . . 109.5
C8 C10 H10A . . 109.5
C8 C10 H10B . . 109.5
H10A C10 H10B . . 109.5
C8 C10 H10C . . 109.5
H10A C10 H10C . . 109.5
H10B C10 H10C . . 109.5
C8 C11 H11A . . 109.5
C8 C11 H11B . . 109.5
H11A C11 H11B . . 109.5
C8 C11 H11C . . 109.5
H11A C11 H11C . . 109.5
H11B C11 H11C . . 109.5
O4 C12 O5 . . 126.38(11)
O4 C12 C6 . . 124.31(11)
O5 C12 C6 . . 109.30(10)
O5 C13 C14 . . 108.34(11)
O5 C13 C15 . . 102.62(10)
C14 C13 C15 . . 110.74(13)
O5 C13 C16 . . 111.42(11)
C14 C13 C16 . . 112.83(13)
C15 C13 C16 . . 110.40(12)
C13 C14 H14A . . 109.5
C13 C14 H14B . . 109.5
H14A C14 H14B . . 109.5
C13 C14 H14C . . 109.5
H14A C14 H14C . . 109.5
H14B C14 H14C . . 109.5
C13 C15 H15A . . 109.5
C13 C15 H15B . . 109.5
H15A C15 H15B . . 109.5
C13 C15 H15C . . 109.5
H15A C15 H15C . . 109.5
H15B C15 H15C . . 109.5
C13 C16 H16A . . 109.5
C13 C16 H16B . . 109.5
H16A C16 H16B . . 109.5
C13 C16 H16C . . 109.5
H16A C16 H16C . . 109.5
H16B C16 H16C . . 109.5

loop_
_geom_bond_atom_site_label_1
_geom_bond_atom_site_label_2
_geom_bond_site_symmetry_2
_geom_bond_distance
O1 C5 . 1.4442(14)
O1 C2 . 1.4453(14)
O2 C7 . 1.2135(16)
O3 C7 . 1.3220(15)
O3 C8 . 1.4892(15)
O4 C12 . 1.2010(16)
O5 C12 . 1.3402(15)
O5 C13 . 1.4840(14)
C1 C6 . 1.3421(17)
C1 C7 . 1.4839(17)
C1 C2 . 1.5253(16)
C2 C3 . 1.5401(16)
C2 H2A . 1.0000
C3 C4 2_665 1.5498(16)
C3 C4 . 1.5686(16)
C3 H3 . 1.0000
C4 C5 . 1.5392(16)
C4 C3 2_665 1.5498(16)
C4 H4 . 1.0000
C5 C6 . 1.5255(16)
C5 H5A . 1.0000
C6 C12 . 1.4876(16)
C8 C11 . 1.515(2)
C8 C10 . 1.5164(19)
C8 C9 . 1.5171(19)
C9 H9A . 0.9800
C9 H9B . 0.9800
C9 H9C . 0.9800
C10 H10A . 0.9800
C10 H10B . 0.9800
C10 H10C . 0.9800
C11 H11A . 0.9800
C11 H11B . 0.9800
C11 H11C . 0.9800
C13 C14 . 1.513(2)
C13 C15 . 1.518(2)
C13 C16 . 1.5190(18)
C14 H14A . 0.9800
C14 H14B . 0.9800
C14 H14C . 0.9800
C15 H15A . 0.9800
C15 H15B . 0.9800
C15 H15C . 0.9800
C16 H16A . 0.9800
C16 H16B . 0.9800
C16 H16C . 0.9800

loop_
_geom_hbond_atom_site_label_D
_geom_hbond_atom_site_label_H
_geom_hbond_atom_site_label_A
_geom_hbond_site_symmetry_A
_geom_hbond_distance_DH
_geom_hbond_distance_HA
_geom_hbond_distance_DA
_geom_hbond_angle_DHA
_geom_hbond_publ_flag
C2 H2A O1 2_565 1.00 2.47 3.2118(16) 130 yes

loop_
_geom_torsion_atom_site_label_1
_geom_torsion_atom_site_label_2
_geom_torsion_atom_site_label_3
_geom_torsion_atom_site_label_4
_geom_torsion_site_symmetry_1
_geom_torsion_site_symmetry_4
_geom_torsion
C5 O1 C2 C1 . . 51.53(10)
C5 O1 C2 C3 . . -57.73(10)
C6 C1 C2 O1 . . -33.35(12)
C7 C1 C2 O1 . . 155.41(10)
C6 C1 C2 C3 . . 73.14(12)
C7 C1 C2 C3 . . -98.11(12)
O1 C2 C3 C4 . 2_665 -61.22(11)
C1 C2 C3 C4 . 2_665 -166.66(9)
O1 C2 C3 C4 . . 34.11(10)
C1 C2 C3 C4 . . -71.33(11)
C2 C3 C4 C5 . . 1.36(10)
C4 C3 C4 C5 2_665 . 115.81(10)
C2 C3 C4 C3 . 2_665 -114.45(10)
C4 C3 C4 C3 2_665 2_665 0.0
C2 O1 C5 C6 . . -51.21(10)
C2 O1 C5 C4 . . 58.47(10)
C3 C4 C5 O1 2_665 . 58.36(12)
C3 C4 C5 O1 . . -36.43(10)
C3 C4 C5 C6 2_665 . 164.08(10)
C3 C4 C5 C6 . . 69.28(11)
C7 C1 C6 C12 . . -3.2(2)
C2 C1 C6 C12 . . -172.48(11)
C7 C1 C6 C5 . . 170.05(13)
C2 C1 C6 C5 . . 0.72(12)
O1 C5 C6 C1 . . 32.18(12)
C4 C5 C6 C1 . . -73.86(12)
O1 C5 C6 C12 . . -154.29(11)
C4 C5 C6 C12 . . 99.66(13)
C8 O3 C7 O2 . . -1.27(19)
C8 O3 C7 C1 . . 174.85(10)
C6 C1 C7 O2 . . -123.53(16)
C2 C1 C7 O2 . . 44.64(17)
C6 C1 C7 O3 . . 60.08(18)
C2 C1 C7 O3 . . -131.75(11)
C7 O3 C8 C11 . . -63.78(15)
C7 O3 C8 C10 . . 178.84(12)
C7 O3 C8 C9 . . 60.78(15)
C13 O5 C12 O4 . . -4.86(19)
C13 O5 C12 C6 . . 173.80(10)
C1 C6 C12 O4 . . -14.3(2)
C5 C6 C12 O4 . . 173.77(12)
C1 C6 C12 O5 . . 167.03(12)
C5 C6 C12 O5 . . -4.92(16)
C12 O5 C13 C14 . . -67.15(15)
C12 O5 C13 C15 . . 175.69(12)
C12 O5 C13 C16 . . 57.55(16)
